data_4300844
loop_
_publ_author_name
'Tarlok S. Lobana'
'Ritu Sharma'
'Renu Sharma'
'Sheetal Mehra'
'Alfonso Castineiras'
'Peter Turner'

_publ_contact_author_email TARLOKSLOBANA@YAHOO.CO.IN
_publ_contact_author_name 'Tarlok S. Lobana'
_publ_section_title
;

Versatility of Heterocyclic Thioamides in the Construction of a Trinuclear

Cluster [Cu3I3(dppe)3(SC5H4NH)] and CuILinear Polymers

{Cu6(SC5H4NH)6I6}n.2nCH3CN and {CuI6(SC3H6N2)6X6}n (X = Br, I)

;
_journal_name_full 'Inorganic Chemistry'
_journal_page_first 1914
_journal_page_last 1921
_journal_paper_doi 10.1021/ic0484809
_journal_volume 44
_journal_year 2005
_chemical_formula_sum 'C9 H18 Br3 Cu3 N6 S3'
_chemical_formula_weight 736.82
_chemical_name_systematic
;

?

;
_space_group_IT_number 2
_symmetry_cell_setting triclinic
_symmetry_Int_Tables_number 2
_symmetry_space_group_name_Hall '-P 1'
_symmetry_space_group_name_H-M 'P -1'
_atom_sites_solution_hydrogens geom
_atom_sites_solution_primary direct
_atom_sites_solution_secondary difmap
_audit_creation_method SHELXL-97
_cell_angle_alpha 68.016(4)
_cell_angle_beta 74.724(4)
_cell_angle_gamma 87.670(4)
_cell_formula_units_Z 2
_cell_length_a 7.5950(19)
_cell_length_b 11.968(3)
_cell_length_c 12.225(3)
_cell_measurement_reflns_used 922
_cell_measurement_temperature 150(2)
_cell_measurement_theta_max 28.123
_cell_measurement_theta_min 2.908
_cell_volume 991.9(4)
_computing_cell_refinement 'SAINT (Bruker,1995)'
_computing_data_collection 'SMART (Bruker,1995)'
_computing_data_reduction 'SAINT and XPREP (Bruker 1995)'
_computing_molecular_graphics
;

teXsan for Windows (MSC, 1997)

xtal 3.6 (Hall,du Boulay, D.J. & Olthof-Hazekamp, R. 1999)

ORTEPII  (Johnson,C.K., 1976).

WinGX (Farrugia, 1999)

;
_computing_structure_refinement 'SHELXL-97 (Sheldrick, 1997)'
_computing_structure_solution 'SIR97 (Altomare, et. al. 1997)'
_diffrn_ambient_temperature 150(2)
_diffrn_crystal_treatment
;

attached with Exxon Paratone N, to a short length

of fibre supported on a thin piece of copper wire

inserted in a copper mounting pin.  The crystal was

quenched in a cold nitrogen gas stream from an

Oxford Cryosystems Cryostream.

;
_diffrn_measured_fraction_theta_full 0.930
_diffrn_measured_fraction_theta_max 0.930
_diffrn_measurement_device_type 'Bruker SMART 1000 CCD'
_diffrn_measurement_method \w
_diffrn_radiation_monochromator graphite
_diffrn_radiation_source 'sealed tube'
_diffrn_radiation_type MoK\a
_diffrn_radiation_wavelength 0.71069
_diffrn_reflns_av_R_equivalents 0.0381
_diffrn_reflns_av_sigmaI/netI 0.0209
_diffrn_reflns_limit_h_max 10
_diffrn_reflns_limit_h_min -9
_diffrn_reflns_limit_k_max 15
_diffrn_reflns_limit_k_min -13
_diffrn_reflns_limit_l_max 15
_diffrn_reflns_limit_l_min -15
_diffrn_reflns_number 9787
_diffrn_reflns_theta_full 28.29
_diffrn_reflns_theta_max 28.29
_diffrn_reflns_theta_min 1.84
_diffrn_standards_decay_% 0.05
_diffrn_standards_number 141
_exptl_absorpt_coefficient_mu 9.551
_exptl_absorpt_correction_T_max 0.33112
_exptl_absorpt_correction_T_min 0.08012
_exptl_absorpt_correction_type gaussian
_exptl_absorpt_process_details
;

Gaussian (Coppens et al., 1965)

XPREP  (Bruker, 1995)

;
_exptl_crystal_colour colourless
_exptl_crystal_density_diffrn 2.467
_exptl_crystal_density_method 'not measured'
_exptl_crystal_description prism
_exptl_crystal_F_000 708
_exptl_crystal_size_max 0.396
_exptl_crystal_size_mid 0.198
_exptl_crystal_size_min 0.145
_refine_diff_density_max 0.797
_refine_diff_density_min -0.836
_refine_diff_density_rms 0.101
_refine_ls_extinction_coef 0.0019(2)
_refine_ls_extinction_expression Fc^*^==kFc[1+0.001xFc^2^\l^3^/sin(2\q)]^-1/4^
_refine_ls_extinction_method SHELXL
_refine_ls_goodness_of_fit_ref 1.275
_refine_ls_hydrogen_treatment mixed
_refine_ls_matrix_type full
_refine_ls_number_parameters 242
_refine_ls_number_reflns 4589
_refine_ls_number_restraints 2
_refine_ls_restrained_S_all 1.275
_refine_ls_R_factor_all 0.0261
_refine_ls_R_factor_gt 0.0225
_refine_ls_shift/su_max 0.001
_refine_ls_shift/su_mean 0.000
_refine_ls_structure_factor_coef Fsqd
_refine_ls_weighting_details 'calc w==1/[\s^2^(Fo^2^)+(0.0200P)^2^+0.5000P] where P==(Fo^2^+2Fc^2^)/3'
_refine_ls_weighting_scheme calc
_refine_ls_wR_factor_gt 0.0533
_refine_ls_wR_factor_ref 0.0539
_reflns_number_gt 4100
_reflns_number_total 4589
_reflns_threshold_expression >2sigma(I)
_cod_data_source_file ic0484809si20041104_101328_4.cif
_cod_data_source_block compound_5
_cod_original_sg_symbol_H-M 'P -1 '
_cod_database_code 4300844

loop_
_symmetry_equiv_pos_as_xyz
'x, y, z'
'-x, -y, -z'

loop_
_atom_site_label
_atom_site_type_symbol
_atom_site_fract_x
_atom_site_fract_y
_atom_site_fract_z
_atom_site_U_iso_or_equiv
_atom_site_adp_type
_atom_site_occupancy
_atom_site_symmetry_multiplicity
_atom_site_calc_flag
_atom_site_refinement_flags
_atom_site_disorder_assembly
_atom_site_disorder_group
Cu1 Cu 0.94845(5) 0.11654(3) 0.54416(3) 0.01932(9) Uani 1 1 d . . .
Cu2 Cu 0.94632(5) 0.48757(3) 0.40656(3) 0.02179(9) Uani 1 1 d . . .
Cu3 Cu 0.85408(5) 0.29090(3) 0.77027(3) 0.02169(9) Uani 1 1 d . . .
Br1 Br 1.23288(4) -0.00378(3) 0.52779(3) 0.02135(8) Uani 1 1 d . . .
Br2 Br 1.17432(4) 0.35678(3) 0.74556(3) 0.02036(7) Uani 1 1 d . . .
Br3 Br 0.67294(4) 0.29911(3) 0.96617(3) 0.02385(8) Uani 1 1 d . . .
S1 S 1.03029(9) 0.30582(6) 0.39757(6) 0.01784(14) Uani 1 1 d . . .
N1 N 1.0957(5) 0.2106(3) 0.2245(3) 0.0349(7) Uani 1 1 d . . .
H1N H 1.070(5) 0.139(4) 0.272(4) 0.038(11) Uiso 1 1 d . . .
N2 N 1.1104(4) 0.4060(2) 0.1514(2) 0.0242(6) Uani 1 1 d . . .
H2N H 1.133(5) 0.474(3) 0.145(3) 0.030(10) Uiso 1 1 d . . .
C1 C 1.0798(4) 0.3072(2) 0.2531(3) 0.0167(5) Uani 1 1 d . . .
C2 C 1.1345(5) 0.2407(3) 0.0930(3) 0.0300(7) Uani 1 1 d . . .
H2A H 1.0285 0.2179 0.0712 0.036 Uiso 1 1 calc R . .
H2B H 1.2429 0.2008 0.0630 0.036 Uiso 1 1 calc R . .
C3 C 1.1715(5) 0.3779(3) 0.0420(3) 0.0301(7) Uani 1 1 d . . .
H3A H 1.3031 0.4013 0.0021 0.036 Uiso 1 1 calc R . .
H3B H 1.1004 0.4189 -0.0176 0.036 Uiso 1 1 calc R . .
S2 S 0.75075(9) 0.41695(6) 0.60295(6) 0.01635(14) Uani 1 1 d . . .
N3 N 0.5757(3) 0.6224(2) 0.5410(2) 0.0197(5) Uani 1 1 d D . .
H3N H 0.622(5) 0.632(3) 0.4667(11) 0.041(11) Uiso 1 1 d D . .
N4 N 0.5459(3) 0.5354(2) 0.7366(2) 0.0201(5) Uani 1 1 d D . .
H4N H 0.561(5) 0.481(3) 0.801(2) 0.048(12) Uiso 1 1 d D . .
C4 C 0.6192(4) 0.5308(2) 0.6275(3) 0.0172(5) Uani 1 1 d . . .
C5 C 0.4723(4) 0.7078(3) 0.5889(3) 0.0242(6) Uani 1 1 d . . .
H5A H 0.3604 0.7281 0.5604 0.029 Uiso 1 1 calc R . .
H5B H 0.5477 0.7830 0.5650 0.029 Uiso 1 1 calc R . .
C6 C 0.4258(4) 0.6364(3) 0.7274(3) 0.0290(7) Uani 1 1 d . . .
H6A H 0.4539 0.6858 0.7708 0.035 Uiso 1 1 calc R . .
H6B H 0.2953 0.6071 0.7610 0.035 Uiso 1 1 calc R . .
S3 S 0.83623(9) 0.10899(6) 0.74025(6) 0.01799(14) Uani 1 1 d . . .
N5 N 0.4869(3) 0.1049(3) 0.8687(2) 0.0244(6) Uani 1 1 d . . .
H5N H 0.517(4) 0.145(3) 0.900(3) 0.015(8) Uiso 1 1 d . . .
N6 N 0.5157(4) 0.0165(3) 0.7398(3) 0.0300(6) Uani 1 1 d . . .
H6N H 0.566(5) 0.003(3) 0.675(4) 0.038(11) Uiso 1 1 d . . .
C7 C 0.6025(4) 0.0768(2) 0.7834(3) 0.0182(6) Uani 1 1 d . . .
C8 C 0.3005(4) 0.0543(3) 0.8955(3) 0.0229(6) Uani 1 1 d . . .
H8A H 0.2099 0.1163 0.8951 0.028 Uiso 1 1 calc R . .
H8B H 0.2661 -0.0144 0.9753 0.028 Uiso 1 1 calc R . .
C9 C 0.3169(4) 0.0129(3) 0.7888(3) 0.0290(7) Uani 1 1 d . . .
H9A H 0.2604 -0.0698 0.8179 0.035 Uiso 1 1 calc R . .
H9B H 0.2596 0.0687 0.7269 0.035 Uiso 1 1 calc R . .

loop_
_atom_site_aniso_label
_atom_site_aniso_U_11
_atom_site_aniso_U_22
_atom_site_aniso_U_33
_atom_site_aniso_U_23
_atom_site_aniso_U_13
_atom_site_aniso_U_12
Cu1 0.02230(18) 0.01837(18) 0.01659(18) -0.00733(14) -0.00265(14) -0.00094(14)
Cu2 0.0284(2) 0.02027(18) 0.01727(18) -0.00843(15) -0.00584(14) 0.00654(15)
Cu3 0.02354(19) 0.02310(19) 0.01943(19) -0.00976(15) -0.00443(14) -0.00113(14)
Br1 0.01916(14) 0.02348(15) 0.02561(16) -0.01390(12) -0.00615(11) 0.00228(11)
Br2 0.01932(14) 0.02243(15) 0.01733(14) -0.00416(11) -0.00633(11) -0.00036(11)
Br3 0.02866(16) 0.02456(16) 0.01737(15) -0.00920(12) -0.00228(11) -0.00115(12)
S1 0.0242(4) 0.0148(3) 0.0143(3) -0.0065(3) -0.0029(3) -0.0001(3)
N1 0.066(2) 0.0186(14) 0.0150(13) -0.0081(11) -0.0004(13) 0.0046(14)
N2 0.0344(15) 0.0197(13) 0.0174(13) -0.0055(11) -0.0062(11) -0.0041(11)
C1 0.0131(12) 0.0181(13) 0.0179(14) -0.0074(11) -0.0016(10) 0.0009(10)
C2 0.0394(19) 0.0336(18) 0.0185(15) -0.0158(14) -0.0008(13) -0.0005(14)
C3 0.0398(19) 0.0313(18) 0.0152(15) -0.0087(13) -0.0019(13) 0.0095(14)
S2 0.0174(3) 0.0164(3) 0.0156(3) -0.0070(3) -0.0037(3) 0.0024(3)
N3 0.0200(12) 0.0202(12) 0.0212(13) -0.0092(11) -0.0080(10) 0.0054(10)
N4 0.0179(12) 0.0223(13) 0.0209(13) -0.0110(11) -0.0026(10) 0.0032(10)
C4 0.0125(12) 0.0199(14) 0.0211(14) -0.0099(12) -0.0042(10) -0.0014(10)
C5 0.0178(14) 0.0198(15) 0.0374(18) -0.0139(13) -0.0073(13) 0.0052(11)
C6 0.0257(16) 0.0308(18) 0.0342(18) -0.0195(15) -0.0044(13) 0.0099(13)
S3 0.0194(3) 0.0183(3) 0.0162(3) -0.0077(3) -0.0027(3) 0.0008(3)
N5 0.0199(13) 0.0339(15) 0.0256(14) -0.0204(12) -0.0020(10) -0.0025(11)
N6 0.0229(14) 0.0427(17) 0.0293(15) -0.0242(14) 0.0022(11) -0.0081(12)
C7 0.0210(14) 0.0162(13) 0.0146(13) -0.0035(11) -0.0034(11) 0.0000(11)
C8 0.0198(14) 0.0285(16) 0.0199(15) -0.0097(13) -0.0032(11) 0.0004(12)
C9 0.0240(16) 0.0399(19) 0.0239(16) -0.0155(15) -0.0014(13) -0.0068(14)

loop_
_atom_type_symbol
_atom_type_description
_atom_type_scat_dispersion_real
_atom_type_scat_dispersion_imag
_atom_type_scat_source
C C 0.0033 0.0016 'International Tables Vol C Tables 4.2.6.8 and 6.1.1.4'
H H 0.0000 0.0000 'International Tables Vol C Tables 4.2.6.8 and 6.1.1.4'
Cu Cu 0.3201 1.2651 'International Tables Vol C Tables 4.2.6.8 and 6.1.1.4'
Br Br -0.2901 2.4595 'International Tables Vol C Tables 4.2.6.8 and 6.1.1.4'
N N 0.0061 0.0033 'International Tables Vol C Tables 4.2.6.8 and 6.1.1.4'
S S 0.1246 0.1234 'International Tables Vol C Tables 4.2.6.8 and 6.1.1.4'

loop_
_geom_angle_atom_site_label_1
_geom_angle_atom_site_label_2
_geom_angle_atom_site_label_3
_geom_angle
_geom_angle_site_symmetry_1
_geom_angle_site_symmetry_3
_geom_angle_publ_flag
S1 Cu1 S3 115.14(3) . . ?
S1 Cu1 Br1 108.84(3) . 2_756 ?
S3 Cu1 Br1 117.35(3) . 2_756 ?
S1 Cu1 Br1 106.48(3) . . ?
S3 Cu1 Br1 110.26(2) . . ?
Br1 Cu1 Br1 96.76(2) 2_756 . ?
S1 Cu2 S2 98.02(3) . . ?
S1 Cu2 Br2 124.64(3) . 2_766 ?
S2 Cu2 Br2 114.54(3) . 2_766 ?
S1 Cu2 S2 102.04(3) . 2_766 ?
S2 Cu2 S2 112.15(3) . 2_766 ?
Br2 Cu2 S2 104.90(3) 2_766 2_766 ?
S1 Cu2 Cu2 108.30(3) . 2_766 ?
S2 Cu2 Cu2 60.33(3) . 2_766 ?
Br2 Cu2 Cu2 126.42(3) 2_766 2_766 ?
S2 Cu2 Cu2 51.81(2) 2_766 2_766 ?
S1 Cu2 Cu3 121.05(3) . 2_766 ?
S2 Cu2 Cu3 138.65(2) . 2_766 ?
Br2 Cu2 Cu3 55.154(19) 2_766 2_766 ?
S2 Cu2 Cu3 50.65(2) 2_766 2_766 ?
Cu2 Cu2 Cu3 92.42(3) 2_766 2_766 ?
S2 Cu3 S3 97.88(3) . . ?
S2 Cu3 Br3 112.73(3) . . ?
S3 Cu3 Br3 117.79(2) . . ?
S2 Cu3 Br2 109.97(2) . . ?
S3 Cu3 Br2 112.45(2) . . ?
Br3 Cu3 Br2 105.935(19) . . ?
S2 Cu3 Cu2 57.68(2) . 2_766 ?
S3 Cu3 Cu2 126.17(3) . 2_766 ?
Br3 Cu3 Cu2 115.95(2) . 2_766 ?
Br2 Cu3 Cu2 53.287(14) . 2_766 ?
Cu1 Br1 Cu1 83.24(2) 2_756 . ?
Cu2 Br2 Cu3 71.559(19) 2_766 . ?
C1 S1 Cu2 112.73(10) . . ?
C1 S1 Cu1 112.66(10) . . ?
Cu2 S1 Cu1 129.17(4) . . ?
C1 N1 C2 112.6(3) . . ?
C1 N1 H1N 127(3) . . ?
C2 N1 H1N 119(3) . . ?
C1 N2 C3 112.0(3) . . ?
C1 N2 H2N 127(3) . . ?
C3 N2 H2N 117(3) . . ?
N1 C1 N2 109.5(3) . . ?
N1 C1 S1 125.3(2) . . ?
N2 C1 S1 125.1(2) . . ?
N1 C2 C3 101.9(2) . . ?
N1 C2 H2A 111.4 . . ?
C3 C2 H2A 111.4 . . ?
N1 C2 H2B 111.4 . . ?
C3 C2 H2B 111.4 . . ?
H2A C2 H2B 109.3 . . ?
N2 C3 C2 102.4(2) . . ?
N2 C3 H3A 111.3 . . ?
C2 C3 H3A 111.3 . . ?
N2 C3 H3B 111.3 . . ?
C2 C3 H3B 111.3 . . ?
H3A C3 H3B 109.2 . . ?
C4 S2 Cu2 110.22(10) . . ?
C4 S2 Cu3 115.14(10) . . ?
Cu2 S2 Cu3 120.63(3) . . ?
C4 S2 Cu2 95.36(9) . 2_766 ?
Cu2 S2 Cu2 67.85(3) . 2_766 ?
Cu3 S2 Cu2 71.67(2) . 2_766 ?
C4 N3 C5 111.9(2) . . ?
C4 N3 H3N 119(3) . . ?
C5 N3 H3N 128(3) . . ?
C4 N4 C6 110.8(2) . . ?
C4 N4 H4N 122(3) . . ?
C6 N4 H4N 127(3) . . ?
N3 C4 N4 111.2(2) . . ?
N3 C4 S2 124.5(2) . . ?
N4 C4 S2 124.4(2) . . ?
N3 C5 C6 101.9(2) . . ?
N3 C5 H5A 111.4 . . ?
C6 C5 H5A 111.4 . . ?
N3 C5 H5B 111.4 . . ?
C6 C5 H5B 111.4 . . ?
H5A C5 H5B 109.2 . . ?
N4 C6 C5 102.3(2) . . ?
N4 C6 H6A 111.3 . . ?
C5 C6 H6A 111.3 . . ?
N4 C6 H6B 111.3 . . ?
C5 C6 H6B 111.3 . . ?
H6A C6 H6B 109.2 . . ?
C7 S3 Cu1 108.07(10) . . ?
C7 S3 Cu3 101.64(10) . . ?
Cu1 S3 Cu3 116.85(3) . . ?
C7 N5 C8 112.0(3) . . ?
C7 N5 H5N 122(2) . . ?
C8 N5 H5N 126(2) . . ?
C7 N6 C9 111.4(3) . . ?
C7 N6 H6N 123(3) . . ?
C9 N6 H6N 123(3) . . ?
N5 C7 N6 110.5(3) . . ?
N5 C7 S3 124.1(2) . . ?
N6 C7 S3 125.3(2) . . ?
N5 C8 C9 101.7(2) . . ?
N5 C8 H8A 111.4 . . ?
C9 C8 H8A 111.4 . . ?
N5 C8 H8B 111.4 . . ?
C9 C8 H8B 111.4 . . ?
H8A C8 H8B 109.3 . . ?
N6 C9 C8 102.1(2) . . ?
N6 C9 H9A 111.4 . . ?
C8 C9 H9A 111.4 . . ?
N6 C9 H9B 111.4 . . ?
C8 C9 H9B 111.4 . . ?
H9A C9 H9B 109.2 . . ?

loop_
_geom_bond_atom_site_label_1
_geom_bond_atom_site_label_2
_geom_bond_distance
_geom_bond_site_symmetry_2
_geom_bond_publ_flag
Cu1 S1 2.2842(9) . ?
Cu1 S3 2.2910(9) . ?
Cu1 Br1 2.4839(6) 2_756 ?
Cu1 Br1 2.5525(6) . ?
Cu2 S1 2.2758(9) . ?
Cu2 S2 2.3213(9) . ?
Cu2 Br2 2.4359(6) 2_766 ?
Cu2 S2 2.5663(9) 2_766 ?
Cu2 Cu2 2.7356(9) 2_766 ?
Cu2 Cu3 2.8826(7) 2_766 ?
Cu3 S2 2.3483(9) . ?
Cu3 S3 2.3540(10) . ?
Cu3 Br3 2.4631(7) . ?
Cu3 Br2 2.4938(7) . ?
Cu3 Cu2 2.8826(7) 2_766 ?
Br1 Cu1 2.4839(6) 2_756 ?
Br2 Cu2 2.4359(6) 2_766 ?
S1 C1 1.699(3) . ?
N1 C1 1.320(4) . ?
N1 C2 1.459(4) . ?
N1 H1N 0.83(4) . ?
N2 C1 1.329(4) . ?
N2 C3 1.455(4) . ?
N2 H2N 0.81(4) . ?
C2 C3 1.530(5) . ?
C2 H2A 0.9900 . ?
C2 H2B 0.9900 . ?
C3 H3A 0.9900 . ?
C3 H3B 0.9900 . ?
S2 C4 1.726(3) . ?
S2 Cu2 2.5663(9) 2_766 ?
N3 C4 1.310(4) . ?
N3 C5 1.465(4) . ?
N3 H3N 0.849(5) . ?
N4 C4 1.324(4) . ?
N4 C6 1.473(4) . ?
N4 H4N 0.848(5) . ?
C5 C6 1.532(5) . ?
C5 H5A 0.9900 . ?
C5 H5B 0.9900 . ?
C6 H6A 0.9900 . ?
C6 H6B 0.9900 . ?
S3 C7 1.728(3) . ?
N5 C7 1.315(4) . ?
N5 C8 1.468(4) . ?
N5 H5N 0.79(3) . ?
N6 C7 1.323(4) . ?
N6 C9 1.466(4) . ?
N6 H6N 0.85(4) . ?
C8 C9 1.534(4) . ?
C8 H8A 0.9900 . ?
C8 H8B 0.9900 . ?
C9 H9A 0.9900 . ?
C9 H9B 0.9900 . ?

loop_
_geom_hbond_atom_site_label_D
_geom_hbond_atom_site_label_H
_geom_hbond_atom_site_label_A
_geom_hbond_distance_DH
_geom_hbond_distance_HA
_geom_hbond_distance_DA
_geom_hbond_angle_DHA
_geom_hbond_site_symmetry_A
N4 H4N Br3 0.848(5) 2.643(11) 3.473(3) 166(4) .
N3 H3N Br2 0.849(5) 2.604(10) 3.438(3) 168(3) 2_766
N2 H2N Br3 0.81(4) 2.81(4) 3.558(3) 155(3) 2_766
N1 H1N Br1 0.83(4) 2.88(4) 3.526(3) 136(3) 2_756
N5 H5N Br3 0.79(3) 2.69(3) 3.471(3) 169(3) .
N6 H6N Br1 0.85(4) 2.54(4) 3.381(3) 167(3) 2_756

loop_
_geom_torsion_atom_site_label_1
_geom_torsion_atom_site_label_2
_geom_torsion_atom_site_label_3
_geom_torsion_atom_site_label_4
_geom_torsion
_geom_torsion_site_symmetry_1
_geom_torsion_site_symmetry_2
_geom_torsion_site_symmetry_3
_geom_torsion_site_symmetry_4
_geom_torsion_publ_flag
S1 Cu1 Br1 Cu1 -111.98(3) . . . 2_756 ?
S3 Cu1 Br1 Cu1 122.47(3) . . . 2_756 ?
Br1 Cu1 Br1 Cu1 0.0 2_756 . . 2_756 ?
S2 Cu3 Br2 Cu2 11.31(2) . . . 2_766 ?
S3 Cu3 Br2 Cu2 119.24(3) . . . 2_766 ?
Br3 Cu3 Br2 Cu2 -110.78(2) . . . 2_766 ?
S2 Cu2 S1 C1 149.70(10) . . . . ?
Br2 Cu2 S1 C1 22.32(11) 2_766 . . . ?
S2 Cu2 S1 C1 -95.51(10) 2_766 . . . ?
Cu2 Cu2 S1 C1 -148.97(10) 2_766 . . . ?
Cu3 Cu2 S1 C1 -44.44(11) 2_766 . . . ?
S2 Cu2 S1 Cu1 -1.95(5) . . . . ?
Br2 Cu2 S1 Cu1 -129.33(4) 2_766 . . . ?
S2 Cu2 S1 Cu1 112.84(4) 2_766 . . . ?
Cu2 Cu2 S1 Cu1 59.37(5) 2_766 . . . ?
Cu3 Cu2 S1 Cu1 163.91(3) 2_766 . . . ?
S3 Cu1 S1 C1 -170.82(10) . . . . ?
Br1 Cu1 S1 C1 -36.69(10) 2_756 . . . ?
Br1 Cu1 S1 C1 66.65(10) . . . . ?
S3 Cu1 S1 Cu2 -19.16(5) . . . . ?
Br1 Cu1 S1 Cu2 114.98(4) 2_756 . . . ?
Br1 Cu1 S1 Cu2 -141.68(4) . . . . ?
C2 N1 C1 N2 -2.1(4) . . . . ?
C2 N1 C1 S1 178.5(2) . . . . ?
C3 N2 C1 N1 -6.5(4) . . . . ?
C3 N2 C1 S1 172.8(2) . . . . ?
Cu2 S1 C1 N1 -165.5(2) . . . . ?
Cu1 S1 C1 N1 -9.0(3) . . . . ?
Cu2 S1 C1 N2 15.3(3) . . . . ?
Cu1 S1 C1 N2 171.8(2) . . . . ?
C1 N1 C2 C3 9.0(4) . . . . ?
C1 N2 C3 C2 11.7(3) . . . . ?
N1 C2 C3 N2 -11.6(3) . . . . ?
S1 Cu2 S2 C4 -165.89(10) . . . . ?
Br2 Cu2 S2 C4 -31.84(10) 2_766 . . . ?
S2 Cu2 S2 C4 87.57(10) 2_766 . . . ?
Cu2 Cu2 S2 C4 87.57(10) 2_766 . . . ?
Cu3 Cu2 S2 C4 32.57(11) 2_766 . . . ?
S1 Cu2 S2 Cu3 56.01(4) . . . . ?
Br2 Cu2 S2 Cu3 -169.94(3) 2_766 . . . ?
S2 Cu2 S2 Cu3 -50.53(3) 2_766 . . . ?
Cu2 Cu2 S2 Cu3 -50.53(3) 2_766 . . . ?
Cu3 Cu2 S2 Cu3 -105.53(4) 2_766 . . . ?
S1 Cu2 S2 Cu2 106.54(3) . . . 2_766 ?
Br2 Cu2 S2 Cu2 -119.40(3) 2_766 . . 2_766 ?
S2 Cu2 S2 Cu2 0.0 2_766 . . 2_766 ?
Cu3 Cu2 S2 Cu2 -54.99(3) 2_766 . . 2_766 ?
S3 Cu3 S2 C4 144.55(10) . . . . ?
Br3 Cu3 S2 C4 19.92(11) . . . . ?
Br2 Cu3 S2 C4 -98.04(10) . . . . ?
Cu2 Cu3 S2 C4 -87.32(10) 2_766 . . . ?
S3 Cu3 S2 Cu2 -79.26(4) . . . . ?
Br3 Cu3 S2 Cu2 156.12(3) . . . . ?
Br2 Cu3 S2 Cu2 38.15(4) . . . . ?
Cu2 Cu3 S2 Cu2 48.88(3) 2_766 . . . ?
S3 Cu3 S2 Cu2 -128.14(3) . . . 2_766 ?
Br3 Cu3 S2 Cu2 107.24(3) . . . 2_766 ?
Br2 Cu3 S2 Cu2 -10.72(2) . . . 2_766 ?
C5 N3 C4 N4 4.8(3) . . . . ?
C5 N3 C4 S2 -176.6(2) . . . . ?
C6 N4 C4 N3 4.8(3) . . . . ?
C6 N4 C4 S2 -173.8(2) . . . . ?
Cu2 S2 C4 N3 26.9(3) . . . . ?
Cu3 S2 C4 N3 167.5(2) . . . . ?
Cu2 S2 C4 N3 95.2(2) 2_766 . . . ?
Cu2 S2 C4 N4 -154.7(2) . . . . ?
Cu3 S2 C4 N4 -14.1(3) . . . . ?
Cu2 S2 C4 N4 -86.3(2) 2_766 . . . ?
C4 N3 C5 C6 -11.6(3) . . . . ?
C4 N4 C6 C5 -11.5(3) . . . . ?
N3 C5 C6 N4 13.0(3) . . . . ?
S1 Cu1 S3 C7 106.12(10) . . . . ?
Br1 Cu1 S3 C7 -24.00(10) 2_756 . . . ?
Br1 Cu1 S3 C7 -133.40(10) . . . . ?
S1 Cu1 S3 Cu3 -7.65(5) . . . . ?
Br1 Cu1 S3 Cu3 -137.76(3) 2_756 . . . ?
Br1 Cu1 S3 Cu3 112.84(3) . . . . ?
S2 Cu3 S3 C7 -72.41(10) . . . . ?
Br3 Cu3 S3 C7 48.50(10) . . . . ?
Br2 Cu3 S3 C7 172.11(10) . . . . ?
Cu2 Cu3 S3 C7 -127.84(10) 2_766 . . . ?
S2 Cu3 S3 Cu1 44.92(4) . . . . ?
Br3 Cu3 S3 Cu1 165.84(3) . . . . ?
Br2 Cu3 S3 Cu1 -70.56(4) . . . . ?
Cu2 Cu3 S3 Cu1 -10.50(5) 2_766 . . . ?
C8 N5 C7 N6 3.8(4) . . . . ?
C8 N5 C7 S3 -173.4(2) . . . . ?
C9 N6 C7 N5 7.0(4) . . . . ?
C9 N6 C7 S3 -175.7(2) . . . . ?
Cu1 S3 C7 N5 -155.9(2) . . . . ?
Cu3 S3 C7 N5 -32.4(3) . . . . ?
Cu1 S3 C7 N6 27.2(3) . . . . ?
Cu3 S3 C7 N6 150.7(3) . . . . ?
C7 N5 C8 C9 -12.1(3) . . . . ?
C7 N6 C9 C8 -13.9(4) . . . . ?
N5 C8 C9 N6 14.6(3) . . . . ?
